data_1562270
loop_
_publ_author_name
'Spencer, Elinor C.'
'Ross, Nancy L.'
'Surbella, Robert G.'
'Cahill, Christopher L.'

_publ_section_title
;
 The influence of pressure on the structure of a 2D uranium(VI)
 carboxyphosphonoate compound
;
_journal_name_full 'Journal of Solid State Chemistry'
_journal_page_first 1
_journal_page_last 5
_journal_paper_doi 10.1016/j.jssc.2014.05.026
_journal_volume 218
_journal_year 2014
_chemical_formula_moiety 'C2 H3 O7 P U'
_chemical_formula_sum 'C2 H3 O7 P U'
_chemical_formula_weight 408.04
_space_group_crystal_system monoclinic
_space_group_IT_number 14
_space_group_name_Hall '-P 2ybc'
_space_group_name_H-M_alt 'P 1 21/c 1'
_atom_sites_solution_hydrogens geom
_atom_sites_solution_primary direct
_atom_sites_solution_secondary difmap
_cell_angle_alpha 90.00
_cell_angle_beta 103.136(2)
_cell_angle_gamma 90.00
_cell_formula_units_Z 4
_cell_length_a 6.70402(15)
_cell_length_b 7.13304(15)
_cell_length_c 14.33410(9)
_cell_measurement_reflns_used 2667
_cell_measurement_temperature 298(2)
_cell_measurement_theta_max 32.0130
_cell_measurement_theta_min 4.2230
_cell_volume 667.52(2)
_computing_cell_refinement
;
CrysAlisPro, Agilent Technologies,
Version 1.171.36.24 (release 03-12-2012 CrysAlis171 .NET)
(compiled Dec  3 2012,18:21:49)
;
_computing_data_collection
;
CrysAlisPro, Agilent Technologies,
Version 1.171.36.24 (release 03-12-2012 CrysAlis171 .NET)
(compiled Dec  3 2012,18:21:49)
;
_computing_data_reduction
;
CrysAlisPro, Agilent Technologies,
Version 1.171.36.24 (release 03-12-2012 CrysAlis171 .NET)
(compiled Dec  3 2012,18:21:49)
;
_computing_molecular_graphics
;
O. V. Dolomanov, L. J. Bourhis, R. J. Gildea, J. A. K. Howard and H. Puschmann,
OLEX2: a complete structure solution, refinement and analysis program.
J. Appl. Cryst. (2009). 42, 339-341.
;
_computing_publication_material
;
O. V. Dolomanov, L. J. Bourhis, R. J. Gildea, J. A. K. Howard and H. Puschmann,
OLEX2: a complete structure solution, refinement and analysis program.
J. Appl. Cryst. (2009). 42, 339-341.
;
_computing_structure_refinement
;
SHELXL, G.M. Sheldrick, Acta Cryst.
(2008). A64, 112-122
;
_computing_structure_solution 'SHELXS-97 (Sheldrick, 1990)'
_diffrn_ambient_temperature 298(2)
_diffrn_detector_area_resol_mean 16.0122
_diffrn_measured_fraction_theta_full 0.998
_diffrn_measured_fraction_theta_max 0.9240
_diffrn_measurement_details
;
#__ type_ start__ end____ width___ exp.time_
  1 omega -104.00  -41.00   1.0000    8.0000
omega____ theta____ kappa____ phi______ frames
    -      -29.3753 -178.0000  120.0000 63

#__ type_ start__ end____ width___ exp.time_
  2 omega -101.00   -1.00   1.0000    8.0000
omega____ theta____ kappa____ phi______ frames
    -      -29.3753  -38.0000    0.0000 100

#__ type_ start__ end____ width___ exp.time_
  3 omega  -53.00   23.00   1.0000    8.0000
omega____ theta____ kappa____ phi______ frames
    -      -29.3753   57.0000 -180.0000 76

#__ type_ start__ end____ width___ exp.time_
  4 omega -109.00  -35.00   1.0000    8.0000
omega____ theta____ kappa____ phi______ frames
    -      -29.3753 -178.0000  -60.0000 74

#__ type_ start__ end____ width___ exp.time_
  5 omega -100.00  -75.00   1.0000    8.0000
omega____ theta____ kappa____ phi______ frames
    -      -29.3753  -57.0000  -90.0000 25

#__ type_ start__ end____ width___ exp.time_
  6 omega -102.00    4.00   1.0000    8.0000
omega____ theta____ kappa____ phi______ frames
    -      -29.3753  -77.0000 -180.0000 106
;
_diffrn_measurement_device_type 'Xcalibur, Eos, Gemini ultra'
_diffrn_measurement_method '\w scans'
_diffrn_orient_matrix_UB_11 0.0968253000
_diffrn_orient_matrix_UB_12 -0.0280681000
_diffrn_orient_matrix_UB_13 -0.0070440000
_diffrn_orient_matrix_UB_21 -0.0472080000
_diffrn_orient_matrix_UB_22 -0.0770811000
_diffrn_orient_matrix_UB_23 -0.0279404000
_diffrn_orient_matrix_UB_31 -0.0164744000
_diffrn_orient_matrix_UB_32 0.0561705000
_diffrn_orient_matrix_UB_33 -0.0418652000
_diffrn_radiation_monochromator graphite
_diffrn_radiation_type 'Mo K\a'
_diffrn_radiation_wavelength 0.7107
_diffrn_reflns_av_R_equivalents 0.0459
_diffrn_reflns_av_unetI/netI 0.0488
_diffrn_reflns_limit_h_max 9
_diffrn_reflns_limit_h_min -10
_diffrn_reflns_limit_k_max 10
_diffrn_reflns_limit_k_min -10
_diffrn_reflns_limit_l_max 21
_diffrn_reflns_limit_l_min -21
_diffrn_reflns_number 6696
_diffrn_reflns_theta_full 30.50
_diffrn_reflns_theta_max 32.45
_diffrn_reflns_theta_min 3.76
_diffrn_source 'Enhance (Mo) X-ray Source'
_exptl_absorpt_coefficient_mu 24.546
_exptl_absorpt_correction_T_max 0.487
_exptl_absorpt_correction_T_min 0.090
_exptl_absorpt_correction_type gaussian
_exptl_absorpt_process_details
;
CrysAlisPro, Agilent Technologies,
Version 1.171.36.24 (release 03-12-2012 CrysAlis171 .NET)
(compiled Dec  3 2012,18:21:49)
Numerical absorption correction based on gaussian integration over
			a multifaceted crystal model
;
_exptl_crystal_colour 'light yellow'
_exptl_crystal_colour_modifier light
_exptl_crystal_colour_primary yellow
_exptl_crystal_density_diffrn 4.060
_exptl_crystal_density_method 'not measured'
_exptl_crystal_description
;
;
_exptl_crystal_F_000 712
_exptl_crystal_size_max 0.1409
_exptl_crystal_size_mid 0.1327
_exptl_crystal_size_min 0.0292
_refine_diff_density_max 2.068
_refine_diff_density_min -1.677
_refine_diff_density_rms 0.290
_refine_ls_extinction_coef 0.0018(2)
_refine_ls_extinction_expression Fc^*^=kFc[1+0.001xFc^2^\l^3^/sin(2\q)]^-1/4^
_refine_ls_extinction_method SHELXL
_refine_ls_goodness_of_fit_ref 1.066
_refine_ls_hydrogen_treatment constr
_refine_ls_matrix_type full
_refine_ls_number_parameters 102
_refine_ls_number_reflns 2220
_refine_ls_number_restraints 0
_refine_ls_restrained_S_all 1.066
_refine_ls_R_factor_all 0.0358
_refine_ls_R_factor_gt 0.0280
_refine_ls_shift/su_max 0.001
_refine_ls_shift/su_mean 0.000
_refine_ls_structure_factor_coef Fsqd
_refine_ls_weighting_details 'calc w=1/[\s^2^(Fo^2^)+(0.0148P)^2^+0.0000P] where P=(Fo^2^+2Fc^2^)/3'
_refine_ls_weighting_scheme calc
_refine_ls_wR_factor_gt 0.0553
_refine_ls_wR_factor_ref 0.0593
_reflns_number_gt 1907
_reflns_number_total 2220
_reflns_threshold_expression >2sigma(I)
_cod_data_source_file JSSC-2014-218-1.cif
_cod_data_source_block Post-HP_expt
_cod_database_code 1562270
_chemical_oxdiff_formula 'C2 H3 O7 P U'
_chemical_oxdiff_usercomment 'UPA post HP-XRD expt'
_olex2_refinement_description
;
1. Fixed Uiso
 At 1.2 times of:
  {H1A,H1B} of C1
 At 1.5 times of:
  H7 of O7
2.a Secondary CH2 refined with riding coordinates:
 C1(H1A,H1B)
2.b Idealised tetrahedral OH refined as rotating group:
 O7(H7)
;

loop_
_space_group_symop_id
_space_group_symop_operation_xyz
1 'x, y, z'
2 '-x, y+1/2, -z+1/2'
3 '-x, -y, -z'
4 'x, -y-1/2, z-1/2'

loop_
_atom_site_label
_atom_site_type_symbol
_atom_site_fract_x
_atom_site_fract_y
_atom_site_fract_z
_atom_site_U_iso_or_equiv
_atom_site_adp_type
_atom_site_occupancy
_atom_site_symmetry_multiplicity
_atom_site_calc_flag
_atom_site_refinement_flags
_atom_site_disorder_assembly
_atom_site_disorder_group
U1 U 0.35549(3) 0.67064(2) 0.260694(14) 0.01137(8) Uani 1 1 d . . .
P1 P 0.2068(2) 1.16860(17) 0.28858(10) 0.0106(2) Uani 1 1 d . . .
O1 O 0.2818(6) 0.6450(5) 0.1355(3) 0.0208(9) Uani 1 1 d . . .
O2 O 0.4400(7) 0.7015(6) 0.3848(3) 0.0236(9) Uani 1 1 d . . .
O3 O 0.0165(6) 0.6899(5) 0.2627(3) 0.0156(8) Uani 1 1 d . . .
O4 O 0.3168(6) 1.0047(5) 0.2511(3) 0.0159(8) Uani 1 1 d . . .
O5 O 0.3387(5) 1.3385(5) 0.2739(3) 0.0146(8) Uani 1 1 d . . .
O6 O 0.1150(8) 1.4453(6) 0.4217(3) 0.0341(12) Uani 1 1 d . . .
O7 O 0.0758(8) 1.2493(7) 0.5370(3) 0.0291(10) Uani 1 1 d . . .
H7 H -0.0014 1.3308 0.5485 0.044 Uiso 1 1 calc R . .
C1 C 0.2288(10) 1.1324(8) 0.4143(4) 0.0212(12) Uani 1 1 d . . .
H1A H 0.1617 1.0158 0.4239 0.025 Uiso 1 1 calc R . .
H1B H 0.3723 1.1219 0.4462 0.025 Uiso 1 1 calc R . .
C2 C 0.1331(10) 1.2915(9) 0.4581(4) 0.0222(12) Uani 1 1 d . . .

loop_
_atom_site_aniso_label
_atom_site_aniso_U_11
_atom_site_aniso_U_22
_atom_site_aniso_U_33
_atom_site_aniso_U_23
_atom_site_aniso_U_13
_atom_site_aniso_U_12
U1 0.00759(10) 0.00750(10) 0.01967(12) -0.00040(7) 0.00450(7) 0.00000(7)
P1 0.0078(5) 0.0067(6) 0.0187(7) 0.0003(5) 0.0061(5) 0.0003(5)
O1 0.021(2) 0.023(2) 0.018(2) -0.0015(16) 0.0051(16) 0.0000(17)
O2 0.022(2) 0.027(2) 0.023(2) 0.0009(18) 0.0057(17) -0.0006(18)
O3 0.0085(16) 0.0166(19) 0.022(2) 0.0043(15) 0.0051(15) -0.0019(14)
O4 0.0145(17) 0.0089(17) 0.028(2) -0.0022(16) 0.0133(15) -0.0010(15)
O5 0.0115(17) 0.0098(18) 0.024(2) 0.0028(15) 0.0080(15) -0.0015(14)
O6 0.053(3) 0.018(2) 0.039(3) 0.004(2) 0.027(2) 0.007(2)
O7 0.038(3) 0.027(2) 0.025(2) 0.000(2) 0.015(2) 0.008(2)
C1 0.026(3) 0.014(3) 0.023(3) 0.001(2) 0.007(2) 0.002(2)
C2 0.027(3) 0.023(3) 0.019(3) -0.003(2) 0.008(2) 0.001(3)

loop_
_atom_type_symbol
_atom_type_description
_atom_type_scat_dispersion_real
_atom_type_scat_dispersion_imag
_atom_type_scat_source
C C 0.0033 0.0016 'International Tables Vol C Tables 4.2.6.8 and 6.1.1.4'
H H 0.0000 0.0000 'International Tables Vol C Tables 4.2.6.8 and 6.1.1.4'
O O 0.0106 0.0060 'International Tables Vol C Tables 4.2.6.8 and 6.1.1.4'
P P 0.1023 0.0942 'International Tables Vol C Tables 4.2.6.8 and 6.1.1.4'
U U -9.6767 9.6646 'International Tables Vol C Tables 4.2.6.8 and 6.1.1.4'

loop_
_exptl_crystal_face_index_h
_exptl_crystal_face_index_k
_exptl_crystal_face_index_l
_exptl_crystal_face_perp_dist
_exptl_oxdiff_crystal_face_indexfrac_h
_exptl_oxdiff_crystal_face_indexfrac_k
_exptl_oxdiff_crystal_face_indexfrac_l
_exptl_oxdiff_crystal_face_x
_exptl_oxdiff_crystal_face_y
_exptl_oxdiff_crystal_face_z
0 0 1 0.0105 -0.0000 0.0000 1.0000 -0.0070 -0.0279 -0.0419
0 0 -1 0.0187 0.0000 -0.0000 -1.0000 0.0070 0.0279 0.0419
0 -1 0 0.0683 0.0000 -1.0000 -0.0000 0.0281 0.0771 -0.0562
0 1 0 0.0726 -0.0000 1.0000 0.0000 -0.0281 -0.0771 0.0562
1 0 0 0.0610 1.0000 0.0000 -0.0000 0.0968 -0.0472 -0.0165
-1 0 0 0.0608 -1.0000 -0.0000 0.0000 -0.0968 0.0472 0.0165

loop_
_geom_angle_atom_site_label_1
_geom_angle_atom_site_label_2
_geom_angle_atom_site_label_3
_geom_angle
_geom_angle_site_symmetry_1
_geom_angle_site_symmetry_3
O1 U1 P1 80.32(14) . 2_645
O1 U1 O3 88.26(17) . .
O1 U1 O4 85.98(16) . 2_645
O1 U1 O4 92.49(16) . .
O1 U1 O5 88.28(16) . 1_545
O1 U1 O5 84.33(16) . 2_645
O2 U1 P1 97.15(14) . 2_645
O2 U1 O1 177.20(19) . .
O2 U1 O3 94.17(17) . .
O2 U1 O4 92.36(16) . 2_645
O2 U1 O4 86.52(16) . .
O2 U1 O5 92.87(17) . 2_645
O2 U1 O5 93.12(17) . 1_545
O3 U1 P1 167.77(10) . 2_645
O3 U1 O4 81.14(12) . .
O3 U1 O4 155.37(12) . 2_645
O3 U1 O5 89.64(12) . 1_545
O3 U1 O5 146.19(12) . 2_645
O4 U1 P1 28.71(8) 2_645 2_645
O4 U1 P1 94.90(8) . 2_645
O4 U1 O4 122.99(9) . 2_645
O4 U1 O5 66.33(11) . 2_645
O5 U1 P1 28.65(8) 2_645 2_645
O5 U1 P1 94.35(9) 1_545 2_645
O5 U1 O4 66.29(12) 1_545 2_645
O5 U1 O4 56.80(12) 2_645 2_645
O5 U1 O4 170.72(12) 1_545 .
O5 U1 O5 122.94(9) 1_545 2_645
O3 P1 U1 138.79(16) 2 2_655
O3 P1 O4 113.8(2) 2 .
O3 P1 O5 112.8(2) 2 .
O3 P1 C1 110.4(3) 2 .
O4 P1 U1 52.12(14) . 2_655
O4 P1 O5 102.3(2) . .
O4 P1 C1 107.7(2) . .
O5 P1 U1 51.50(14) . 2_655
O5 P1 C1 109.4(3) . .
C1 P1 U1 110.8(2) . 2_655
P1 O3 U1 149.6(2) 2_545 .
U1 O4 U1 112.57(14) . 2_655
P1 O4 U1 142.0(2) . .
P1 O4 U1 99.18(18) . 2_655
U1 O5 U1 113.71(13) 1_565 2_655
P1 O5 U1 146.2(2) . 1_565
P1 O5 U1 99.85(17) . 2_655
C2 O7 H7 109.5 . .
P1 C1 H1A 109.4 . .
P1 C1 H1B 109.4 . .
H1A C1 H1B 108.0 . .
C2 C1 P1 111.4(4) . .
C2 C1 H1A 109.4 . .
C2 C1 H1B 109.4 . .
O6 C2 O7 124.1(6) . .
O6 C2 C1 120.9(5) . .
O7 C2 C1 115.0(5) . .

loop_
_geom_bond_atom_site_label_1
_geom_bond_atom_site_label_2
_geom_bond_distance
_geom_bond_site_symmetry_2
U1 P1 3.1707(12) 2_645
U1 O1 1.759(4) .
U1 O2 1.754(4) .
U1 O3 2.284(4) .
U1 O4 2.397(4) .
U1 O4 2.535(3) 2_645
U1 O5 2.519(4) 2_645
U1 O5 2.381(3) 1_545
P1 U1 3.1707(12) 2_655
P1 O3 1.518(4) 2
P1 O4 1.543(4) .
P1 O5 1.543(4) .
P1 C1 1.793(6) .
O3 P1 1.518(4) 2_545
O4 U1 2.535(3) 2_655
O5 U1 2.381(3) 1_565
O5 U1 2.519(4) 2_655
O6 C2 1.209(7) .
O7 H7 0.8200 .
O7 C2 1.309(7) .
C1 H1A 0.9700 .
C1 H1B 0.9700 .
C1 C2 1.510(8) .

loop_
_geom_hbond_atom_site_label_D
_geom_hbond_atom_site_label_H
_geom_hbond_atom_site_label_A
_geom_hbond_distance_DH
_geom_hbond_distance_HA
_geom_hbond_distance_DA
_geom_hbond_angle_DHA
_geom_hbond_site_symmetry_A
O7 H7 O6 0.82 1.86 2.660(6) 164.9 3_586
